data_1502780
loop_
_publ_author_name
'Yan, Qifan'
'Yue, Kan'
'Yu, Chao'
'Zhao, Dahui'

_publ_section_title
;
 Oligo- and Polyfluorene-Tetheredfac-Ir(ppy)3: Substitution Effects
;
_journal_issue 20
_journal_name_full Macromolecules
_journal_page_first 8479
_journal_paper_doi 10.1021/ma101821z
_journal_volume 43
_journal_year 2010
_chemical_formula_sum 'C41 H39 Br Ir N3'
_chemical_formula_weight 845.86
_chemical_name_systematic
; 
 ? 
;
_space_group_IT_number 9
_symmetry_cell_setting monoclinic
_symmetry_space_group_name_Hall 'C -2yc'
_symmetry_space_group_name_H-M 'C 1 c 1'
_atom_sites_solution_hydrogens geom
_atom_sites_solution_primary direct
_atom_sites_solution_secondary difmap
_audit_creation_method SHELXL-97
_cell_angle_alpha 90.00
_cell_angle_beta 100.67(3)
_cell_angle_gamma 90.00
_cell_formula_units_Z 4
_cell_length_a 11.597(2)
_cell_length_b 19.586(4)
_cell_length_c 15.383(3)
_cell_measurement_temperature 123(2)
_cell_measurement_theta_max 27.48
_cell_measurement_theta_min 2.07
_cell_volume 3433.7(12)
_computing_cell_refinement Rapid-AUTO
_computing_data_collection 'Rapid-AUTO (Rigaku,2000)'
_computing_data_reduction 'CrystalStructure (Rigaku/MSC,2000)'
_computing_molecular_graphics 'Siemens SHELXTL V4.2,(Sheldrick,1990)'
_computing_publication_material SHELXL-97,(Sheldrick,1997)
_computing_structure_refinement SHELXL-97,(Sheldrick,1997)
_computing_structure_solution SHELXS-97,(Sheldrick,1997)
_diffrn_ambient_temperature 123(2)
_diffrn_detector_area_resol_mean 10.00
_diffrn_measured_fraction_theta_full 0.999
_diffrn_measured_fraction_theta_max 0.999
_diffrn_measurement_device_type 'Rigaku RAXIS RAPID IP'
_diffrn_measurement_method \W
_diffrn_radiation_monochromator graphite
_diffrn_radiation_source 'fine-focus sealed tube'
_diffrn_radiation_type MoK\a
_diffrn_radiation_wavelength 0.71073
_diffrn_reflns_av_R_equivalents 0.0161
_diffrn_reflns_av_sigmaI/netI 0.0741
_diffrn_reflns_limit_h_max 15
_diffrn_reflns_limit_h_min -15
_diffrn_reflns_limit_k_max 25
_diffrn_reflns_limit_k_min -23
_diffrn_reflns_limit_l_max 19
_diffrn_reflns_limit_l_min -19
_diffrn_reflns_number 6974
_diffrn_reflns_theta_full 27.48
_diffrn_reflns_theta_max 27.48
_diffrn_reflns_theta_min 2.07
_diffrn_standards_decay_% 0
_diffrn_standards_interval_count 0
_diffrn_standards_interval_time 0
_diffrn_standards_number 0
_exptl_absorpt_coefficient_mu 5.086
_exptl_absorpt_correction_T_max 0.4295
_exptl_absorpt_correction_T_min 0.3107
_exptl_absorpt_correction_type empirical
_exptl_absorpt_process_details
; 
                                  HIGASHI, T. (1995). Abscor-Empirical 
                                  Absorption Correction based on Fourier 
                                  Series Approximation. 
                                  Rigaku Corporation,Tokyo,Japan. 
;
_exptl_crystal_density_diffrn 1.636
_exptl_crystal_density_method 'not measured'
_exptl_crystal_F_000 1672
_exptl_crystal_size_max 0.30
_exptl_crystal_size_mid 0.30
_exptl_crystal_size_min 0.20
_refine_diff_density_max 1.842
_refine_diff_density_min -2.660
_refine_diff_density_rms 0.190
_refine_ls_abs_structure_details 'Flack H D (1983), Acta Cryst. A39, 876-881'
_refine_ls_abs_structure_Flack 0.564(15)
_refine_ls_extinction_coef 0.00196(13)
_refine_ls_extinction_expression Fc^*^=kFc[1+0.001xFc^2^\l^3^/sin(2\q)]^-1/4^
_refine_ls_extinction_method SHELXL
_refine_ls_goodness_of_fit_ref 0.998
_refine_ls_hydrogen_treatment none
_refine_ls_matrix_type full
_refine_ls_number_parameters 422
_refine_ls_number_reflns 6971
_refine_ls_number_restraints 2
_refine_ls_restrained_S_all 0.998
_refine_ls_R_factor_all 0.0500
_refine_ls_R_factor_gt 0.0426
_refine_ls_shift/su_max 0.560
_refine_ls_shift/su_mean 0.009
_refine_ls_structure_factor_coef Fsqd
_refine_ls_weighting_details 'calc w=1/[\s^2^(Fo^2^)+(0.0667P)^2^+0.0000P] where P=(Fo^2^+2Fc^2^)/3'
_refine_ls_weighting_scheme calc
_refine_ls_wR_factor_gt 0.1061
_refine_ls_wR_factor_ref 0.1086
_reflns_number_gt 6058
_reflns_number_total 6971
_reflns_threshold_expression >2sigma(I)
_cod_data_source_file ma101821z_si_003.cif
_cod_data_source_block yqf3b
_cod_depositor_comments
;
The following automatic conversions were performed:

'_exptl_absorpt_correction_type' value 'Empirical' changed to
'empirical' according to
/home/saulius/struct/CIF-dictionaries/cif_core.dic dictionary named
'cif_core.dic' version 2.4.2 from 2011-04-26.

Automatic conversion script
Id: cif_fix_values 1715 2011-07-08 13:25:40Z adriana 
;
_cod_original_cell_volume 3433.6(12)
_cod_original_sg_symbol_H-M Cc
_cod_database_code 1502780

loop_
_symmetry_equiv_pos_as_xyz
'x, y, z'
'x, -y, z+1/2'
'x+1/2, y+1/2, z'
'x+1/2, -y+1/2, z+1/2'

loop_
_atom_site_label
_atom_site_type_symbol
_atom_site_fract_x
_atom_site_fract_y
_atom_site_fract_z
_atom_site_U_iso_or_equiv
_atom_site_adp_type
_atom_site_occupancy
_atom_site_symmetry_multiplicity
_atom_site_calc_flag
_atom_site_refinement_flags
Ir1 Ir 1.07227(5) 0.756012(13) 0.70449(5) 0.01436(10) Uani 1 1 d .
N1 N 1.2281(6) 0.7046(3) 0.7682(5) 0.0140(14) Uani 1 1 d .
N2 N 1.1606(6) 0.8343(4) 0.6486(5) 0.0224(17) Uani 1 1 d .
N3 N 1.0296(6) 0.6967(4) 0.5879(5) 0.0249(18) Uani 1 1 d .
Br1 Br 1.58765(8) 0.72331(6) 0.81706(8) 0.0374(3) Uani 1 1 d .
C1 C 1.3391(7) 0.7243(6) 0.7688(7) 0.026(2) Uani 1 1 d .
H1 H 1.3533 0.7625 0.7341 0.032 Uiso 1 1 calc R
C2 C 1.4332(8) 0.6903(6) 0.8189(7) 0.033(2) Uani 1 1 d .
C3 C 1.4160(8) 0.6382(6) 0.8708(8) 0.038(3) Uani 1 1 d .
H3 H 1.4811 0.6151 0.9049 0.045 Uiso 1 1 calc R
C4 C 1.3034(8) 0.6181(5) 0.8745(7) 0.027(2) Uani 1 1 d .
H4 H 1.2902 0.5818 0.9125 0.032 Uiso 1 1 calc R
C5 C 1.2075(8) 0.6516(5) 0.8218(7) 0.027(2) Uani 1 1 d .
C6 C 1.0840(8) 0.6361(5) 0.8192(7) 0.0219(19) Uani 1 1 d .
C7 C 1.0026(7) 0.6799(4) 0.7712(6) 0.0157(17) Uani 1 1 d .
C8 C 0.8823(7) 0.6654(5) 0.7677(6) 0.0216(19) Uani 1 1 d .
H8 H 0.8247 0.6937 0.7333 0.026 Uiso 1 1 calc R
C9 C 0.8473(8) 0.6117(5) 0.8128(7) 0.027(2) Uani 1 1 d .
H9 H 0.7660 0.6035 0.8100 0.032 Uiso 1 1 calc R
C10 C 0.9299(8) 0.5683(5) 0.8635(7) 0.027(2) Uani 1 1 d .
H10 H 0.9057 0.5309 0.8951 0.032 Uiso 1 1 calc R
C11 C 1.0470(8) 0.5817(5) 0.8658(7) 0.025(2) Uani 1 1 d .
H11 H 1.1041 0.5530 0.9001 0.030 Uiso 1 1 calc R
C12 C 1.1933(8) 0.8323(6) 0.5678(6) 0.028(2) Uani 1 1 d .
H12 H 1.1733 0.7933 0.5314 0.034 Uiso 1 1 calc R
C13 C 1.2530(10) 0.8836(6) 0.5376(8) 0.040(3) Uani 1 1 d .
H13 H 1.2775 0.8790 0.4823 0.048 Uiso 1 1 calc R
C14 C 1.2785(10) 0.9418(6) 0.5855(7) 0.033(2) Uani 1 1 d .
H14 H 1.3158 0.9792 0.5629 0.040 Uiso 1 1 calc R
C15 C 1.2477(9) 0.9445(5) 0.6702(7) 0.030(2) Uani 1 1 d .
H15 H 1.2686 0.9833 0.7069 0.036 Uiso 1 1 calc R
C16 C 1.1866(8) 0.8905(5) 0.7001(6) 0.026(2) Uani 1 1 d .
C17 C 1.1469(8) 0.8878(5) 0.7851(6) 0.0200(18) Uani 1 1 d .
C18 C 1.0921(8) 0.8249(5) 0.8008(6) 0.0223(19) Uani 1 1 d .
C19 C 1.0448(8) 0.8237(5) 0.8818(7) 0.025(2) Uani 1 1 d .
H19 H 1.0065 0.7834 0.8960 0.031 Uiso 1 1 calc R
C20 C 1.0529(8) 0.8786(5) 0.9394(6) 0.0190(19) Uani 1 1 d .
C21 C 1.1074(9) 0.9405(6) 0.9183(7) 0.032(2) Uani 1 1 d .
H21 H 1.1107 0.9792 0.9558 0.039 Uiso 1 1 calc R
C22 C 1.1552(8) 0.9429(5) 0.8426(7) 0.029(2) Uani 1 1 d .
H22 H 1.1945 0.9831 0.8296 0.034 Uiso 1 1 calc R
C23 C 0.9997(9) 0.8768(5) 1.0249(6) 0.029(2) Uani 1 1 d .
C24 C 0.9314(10) 0.8110(6) 1.0323(7) 0.036(2) Uani 1 1 d .
H24A H 0.8745 0.8037 0.9775 0.054 Uiso 1 1 calc R
H24B H 0.8898 0.8146 1.0821 0.054 Uiso 1 1 calc R
H24C H 0.9860 0.7723 1.0421 0.054 Uiso 1 1 calc R
C25 C 1.1022(11) 0.8811(8) 1.1053(7) 0.048(3) Uani 1 1 d .
H25A H 1.1587 0.9156 1.0940 0.072 Uiso 1 1 calc R
H25B H 1.1413 0.8366 1.1145 0.072 Uiso 1 1 calc R
H25C H 1.0714 0.8936 1.1583 0.072 Uiso 1 1 calc R
C26 C 0.9162(12) 0.9376(7) 1.0255(10) 0.055(4) Uani 1 1 d .
H26A H 0.8597 0.9388 0.9696 0.083 Uiso 1 1 calc R
H26B H 0.9615 0.9801 1.0324 0.083 Uiso 1 1 calc R
H26C H 0.8741 0.9327 1.0748 0.083 Uiso 1 1 calc R
C27 C 1.1009(9) 0.6492(5) 0.5582(7) 0.027(2) Uani 1 1 d .
H27 H 1.1768 0.6412 0.5924 0.032 Uiso 1 1 calc R
C28 C 1.0676(9) 0.6136(6) 0.4828(7) 0.032(2) Uani 1 1 d .
H28 H 1.1189 0.5811 0.4645 0.038 Uiso 1 1 calc R
C29 C 0.9569(9) 0.6251(5) 0.4320(6) 0.026(2) Uani 1 1 d .
H29 H 0.9324 0.6016 0.3777 0.031 Uiso 1 1 calc R
C30 C 0.8836(8) 0.6711(5) 0.4619(6) 0.026(2) Uani 1 1 d .
H30 H 0.8061 0.6774 0.4297 0.031 Uiso 1 1 calc R
C31 C 0.9221(7) 0.7088(5) 0.5393(6) 0.0228(19) Uani 1 1 d .
C32 C 0.8564(8) 0.7632(5) 0.5746(6) 0.0215(18) Uani 1 1 d .
C33 C 0.7427(8) 0.7820(5) 0.5341(7) 0.028(2) Uani 1 1 d .
H33 H 0.7055 0.7589 0.4821 0.033 Uiso 1 1 calc R
C34 C 0.6839(8) 0.8336(5) 0.5687(7) 0.029(2) Uani 1 1 d .
H34 H 0.6066 0.8458 0.5407 0.035 Uiso 1 1 calc R
C35 C 0.7382(8) 0.8677(5) 0.6444(6) 0.0237(19) Uani 1 1 d .
C36 C 0.8523(7) 0.8481(5) 0.6833(6) 0.0195(18) Uani 1 1 d .
H36 H 0.8891 0.8713 0.7353 0.023 Uiso 1 1 calc R
C37 C 0.9142(7) 0.7974(4) 0.6508(5) 0.0144(17) Uani 1 1 d .
C38 C 0.6775(9) 0.9263(5) 0.6848(7) 0.027(2) Uani 1 1 d .
C39 C 0.630(2) 0.9795(10) 0.6134(13) 0.114(8) Uani 1 1 d .
H39A H 0.5683 1.0067 0.6331 0.171 Uiso 1 1 calc R
H39B H 0.5968 0.9561 0.5581 0.171 Uiso 1 1 calc R
H39C H 0.6936 1.0096 0.6037 0.171 Uiso 1 1 calc R
C40 C 0.5655(19) 0.9007(13) 0.702(2) 0.202(18) Uani 1 1 d .
H40A H 0.5154 0.8879 0.6455 0.303 Uiso 1 1 calc R
H40B H 0.5266 0.9365 0.7303 0.303 Uiso 1 1 calc R
H40C H 0.5791 0.8607 0.7404 0.303 Uiso 1 1 calc R
C41 C 0.740(2) 0.952(2) 0.761(2) 0.34(4) Uani 1 1 d .
H41A H 0.7847 0.9921 0.7475 0.513 Uiso 1 1 calc R
H41B H 0.7951 0.9172 0.7900 0.513 Uiso 1 1 calc R
H41C H 0.6871 0.9654 0.8005 0.513 Uiso 1 1 calc R

loop_
_atom_site_aniso_label
_atom_site_aniso_U_11
_atom_site_aniso_U_22
_atom_site_aniso_U_33
_atom_site_aniso_U_23
_atom_site_aniso_U_13
_atom_site_aniso_U_12
Ir1 0.01171(13) 0.01666(16) 0.01379(14) -0.0001(3) -0.00001(8) 0.0005(2)
N1 0.014(3) 0.015(3) 0.014(4) -0.012(3) 0.003(3) -0.001(2)
N2 0.019(4) 0.021(4) 0.024(4) 0.006(3) -0.004(3) 0.005(3)
N3 0.021(4) 0.028(4) 0.026(4) 0.008(3) 0.003(3) -0.001(3)
Br1 0.0139(4) 0.0491(7) 0.0482(7) -0.0114(5) 0.0030(4) -0.0012(4)
C1 0.009(4) 0.040(6) 0.029(6) -0.010(4) 0.000(4) 0.002(3)
C2 0.013(4) 0.047(6) 0.038(6) -0.004(5) 0.002(4) 0.001(4)
C3 0.011(4) 0.039(6) 0.057(8) -0.003(5) -0.008(4) 0.010(4)
C4 0.021(5) 0.029(5) 0.030(6) 0.002(4) 0.004(4) 0.004(3)
C5 0.019(4) 0.035(6) 0.027(5) -0.014(4) 0.002(4) 0.002(4)
C6 0.018(4) 0.017(5) 0.033(5) -0.005(4) 0.009(4) -0.002(3)
C7 0.012(4) 0.020(4) 0.016(4) 0.005(3) 0.006(3) 0.001(3)
C8 0.010(4) 0.039(5) 0.014(4) -0.009(4) -0.003(3) -0.003(3)
C9 0.020(4) 0.033(5) 0.029(6) -0.011(4) 0.008(4) -0.005(4)
C10 0.029(5) 0.019(5) 0.034(6) 0.008(4) 0.010(4) 0.003(3)
C11 0.026(5) 0.012(4) 0.035(6) -0.002(4) -0.002(4) 0.006(3)
C12 0.025(5) 0.038(6) 0.020(5) 0.001(4) 0.001(4) 0.005(4)
C13 0.043(7) 0.054(8) 0.027(6) 0.009(5) 0.017(5) -0.001(5)
C14 0.043(6) 0.037(6) 0.021(5) 0.009(4) 0.006(5) -0.011(4)
C15 0.028(5) 0.031(6) 0.030(6) 0.002(4) 0.004(4) -0.004(4)
C16 0.018(4) 0.031(5) 0.025(5) 0.009(4) -0.004(4) -0.004(3)
C17 0.017(4) 0.023(5) 0.019(5) 0.000(4) 0.001(3) 0.004(3)
C18 0.011(4) 0.034(5) 0.017(5) 0.004(4) -0.011(3) 0.002(3)
C19 0.022(4) 0.024(5) 0.028(5) 0.005(4) -0.003(4) 0.002(3)
C20 0.024(5) 0.020(5) 0.010(4) -0.008(3) -0.004(3) 0.009(3)
C21 0.031(5) 0.032(6) 0.029(6) -0.009(4) -0.007(4) -0.001(4)
C22 0.026(5) 0.023(5) 0.036(6) 0.001(4) 0.004(4) -0.002(4)
C23 0.038(6) 0.034(6) 0.014(5) -0.003(4) 0.001(4) 0.003(4)
C24 0.040(6) 0.047(7) 0.024(5) -0.002(5) 0.018(5) -0.007(5)
C25 0.055(8) 0.072(10) 0.016(6) -0.006(6) 0.000(5) -0.002(6)
C26 0.060(9) 0.053(8) 0.056(8) -0.010(7) 0.021(7) 0.022(6)
C27 0.020(5) 0.031(6) 0.032(6) 0.002(4) 0.010(4) 0.009(4)
C28 0.029(5) 0.042(6) 0.023(6) -0.011(4) 0.002(4) 0.006(4)
C29 0.037(5) 0.026(5) 0.015(5) -0.008(4) 0.008(4) -0.011(4)
C30 0.028(5) 0.020(5) 0.024(5) 0.000(4) -0.008(4) -0.001(3)
C31 0.014(4) 0.033(5) 0.018(5) 0.014(4) -0.005(3) 0.000(3)
C32 0.023(4) 0.023(5) 0.017(4) 0.001(4) 0.001(3) 0.000(3)
C33 0.022(4) 0.030(5) 0.029(5) -0.012(4) -0.002(4) -0.001(4)
C34 0.019(5) 0.033(6) 0.031(6) -0.006(4) -0.006(4) 0.002(4)
C35 0.019(4) 0.031(5) 0.020(5) -0.006(4) 0.002(4) 0.004(3)
C36 0.019(4) 0.025(5) 0.015(4) 0.011(3) 0.004(3) 0.006(3)
C37 0.021(4) 0.010(4) 0.011(4) 0.016(3) 0.002(3) -0.001(3)
C38 0.028(5) 0.031(5) 0.021(5) 0.002(4) 0.000(4) 0.010(4)
C39 0.17(2) 0.064(13) 0.118(18) 0.020(12) 0.044(16) 0.072(13)
C40 0.081(14) 0.18(2) 0.37(4) -0.23(3) 0.12(2) -0.054(16)
C41 0.20(3) 0.45(5) 0.28(4) -0.31(4) -0.20(3) 0.28(4)

loop_
_atom_type_symbol
_atom_type_description
_atom_type_scat_dispersion_real
_atom_type_scat_dispersion_imag
_atom_type_scat_source
C C 0.0033 0.0016 'International Tables Vol C Tables 4.2.6.8 and 6.1.1.4'
H H 0.0000 0.0000 'International Tables Vol C Tables 4.2.6.8 and 6.1.1.4'
N N 0.0061 0.0033 'International Tables Vol C Tables 4.2.6.8 and 6.1.1.4'
Br Br -0.2901 2.4595 'International Tables Vol C Tables 4.2.6.8 and 6.1.1.4'
Ir Ir -1.4442 7.9887 'International Tables Vol C Tables 4.2.6.8 and 6.1.1.4'

loop_
_geom_angle_atom_site_label_1
_geom_angle_atom_site_label_2
_geom_angle_atom_site_label_3
_geom_angle
C18 Ir1 C37 90.2(3)
C18 Ir1 C7 97.0(4)
C37 Ir1 C7 94.8(3)
C18 Ir1 N2 79.2(4)
C37 Ir1 N2 90.8(3)
C7 Ir1 N2 173.3(3)
C18 Ir1 N3 169.0(3)
C37 Ir1 N3 79.8(3)
C7 Ir1 N3 88.5(3)
N2 Ir1 N3 96.2(3)
C18 Ir1 N1 90.4(3)
C37 Ir1 N1 173.7(3)
C7 Ir1 N1 78.9(3)
N2 Ir1 N1 95.5(3)
N3 Ir1 N1 100.1(3)
C1 N1 C5 119.1(8)
C1 N1 Ir1 126.5(7)
C5 N1 Ir1 113.8(5)
C16 N2 C12 119.1(9)
C16 N2 Ir1 115.0(6)
C12 N2 Ir1 125.9(7)
C31 N3 C27 119.0(9)
C31 N3 Ir1 114.7(7)
C27 N3 Ir1 126.2(7)
N1 C1 C2 121.5(10)
N1 C1 H1 119.3
C2 C1 H1 119.3
C3 C2 C1 120.8(9)
C3 C2 Br1 120.8(7)
C1 C2 Br1 118.3(8)
C2 C3 C4 119.5(9)
C2 C3 H3 120.3
C4 C3 H3 120.3
C3 C4 C5 119.8(10)
C3 C4 H4 120.1
C5 C4 H4 120.1
N1 C5 C4 119.3(8)
N1 C5 C6 114.9(8)
C4 C5 C6 125.8(10)
C7 C6 C11 120.2(9)
C7 C6 C5 117.1(9)
C11 C6 C5 122.6(9)
C6 C7 C8 117.8(8)
C6 C7 Ir1 115.0(6)
C8 C7 Ir1 127.0(6)
C9 C8 C7 121.3(8)
C9 C8 H8 119.3
C7 C8 H8 119.3
C8 C9 C10 120.9(9)
C8 C9 H9 119.6
C10 C9 H9 119.6
C11 C10 C9 117.9(9)
C11 C10 H10 121.0
C9 C10 H10 121.0
C10 C11 C6 121.8(9)
C10 C11 H11 119.1
C6 C11 H11 119.1
C13 C12 N2 122.5(10)
C13 C12 H12 118.8
N2 C12 H12 118.8
C12 C13 C14 120.8(11)
C12 C13 H13 119.6
C14 C13 H13 119.6
C13 C14 C15 117.7(10)
C13 C14 H14 121.1
C15 C14 H14 121.2
C16 C15 C14 120.3(10)
C16 C15 H15 119.9
C14 C15 H15 119.9
N2 C16 C15 119.5(9)
N2 C16 C17 114.8(8)
C15 C16 C17 125.7(9)
C22 C17 C18 123.0(9)
C22 C17 C16 123.0(9)
C18 C17 C16 113.9(8)
C17 C18 C19 114.2(9)
C17 C18 Ir1 117.0(7)
C19 C18 Ir1 128.3(7)
C20 C19 C18 123.0(9)
C20 C19 H19 118.5
C18 C19 H19 118.5
C19 C20 C21 119.5(9)
C19 C20 C23 122.2(9)
C21 C20 C23 118.2(8)
C22 C21 C20 118.9(9)
C22 C21 H21 120.5
C20 C21 H21 120.5
C21 C22 C17 121.3(9)
C21 C22 H22 119.3
C17 C22 H22 119.3
C24 C23 C26 108.5(10)
C24 C23 C25 108.5(9)
C26 C23 C25 110.2(10)
C24 C23 C20 112.0(8)
C26 C23 C20 109.7(9)
C25 C23 C20 108.0(9)
C23 C24 H24A 109.5
C23 C24 H24B 109.5
H24A C24 H24B 109.5
C23 C24 H24C 109.5
H24A C24 H24C 109.5
H24B C24 H24C 109.5
C23 C25 H25A 109.5
C23 C25 H25B 109.5
H25A C25 H25B 109.5
C23 C25 H25C 109.5
H25A C25 H25C 109.5
H25B C25 H25C 109.5
C23 C26 H26A 109.5
C23 C26 H26B 109.5
H26A C26 H26B 109.5
C23 C26 H26C 109.5
H26A C26 H26C 109.5
H26B C26 H26C 109.5
C28 C27 N3 122.7(9)
C28 C27 H27 118.7
N3 C27 H27 118.7
C27 C28 C29 119.2(9)
C27 C28 H28 120.4
C29 C28 H28 120.4
C30 C29 C28 118.8(9)
C30 C29 H29 120.6
C28 C29 H29 120.6
C29 C30 C31 120.6(8)
C29 C30 H30 119.7
C31 C30 H30 119.7
N3 C31 C30 119.6(9)
N3 C31 C32 114.3(8)
C30 C31 C32 126.1(8)
C33 C32 C37 120.6(8)
C33 C32 C31 122.4(8)
C37 C32 C31 117.0(8)
C34 C33 C32 120.9(9)
C34 C33 H33 119.6
C32 C33 H33 119.6
C33 C34 C35 119.8(8)
C33 C34 H34 120.1
C35 C34 H34 120.1
C34 C35 C36 118.1(9)
C34 C35 C38 121.9(8)
C36 C35 C38 119.9(8)
C37 C36 C35 124.0(8)
C37 C36 H36 118.0
C35 C36 H36 118.0
C36 C37 C32 116.6(8)
C36 C37 Ir1 129.3(6)
C32 C37 Ir1 113.7(6)
C41 C38 C40 109(2)
C41 C38 C35 114.4(10)
C40 C38 C35 107.8(10)
C41 C38 C39 115(2)
C40 C38 C39 98.2(18)
C35 C38 C39 110.4(10)
C38 C39 H39A 109.5
C38 C39 H39B 109.5
H39A C39 H39B 109.5
C38 C39 H39C 109.5
H39A C39 H39C 109.5
H39B C39 H39C 109.5
C38 C40 H40A 109.5
C38 C40 H40B 109.5
H40A C40 H40B 109.5
C38 C40 H40C 109.5
H40A C40 H40C 109.5
H40B C40 H40C 109.5
C38 C41 H41A 109.9
C38 C41 H41B 110.0
H41A C41 H41B 108.9
C38 C41 H41C 110.3
H41A C41 H41C 108.8
H41B C41 H41C 108.9

loop_
_geom_bond_atom_site_label_1
_geom_bond_atom_site_label_2
_geom_bond_distance
Ir1 C18 1.985(10)
Ir1 C37 2.035(8)
Ir1 C7 2.058(8)
Ir1 N2 2.114(8)
Ir1 N3 2.118(8)
Ir1 N1 2.142(7)
N1 C1 1.342(11)
N1 C5 1.374(13)
N2 C16 1.357(13)
N2 C12 1.366(13)
N3 C31 1.351(11)
N3 C27 1.377(12)
Br1 C2 1.909(10)
C1 C2 1.384(13)
C1 H1 0.9500
C2 C3 1.334(16)
C3 C4 1.376(13)
C3 H3 0.9500
C4 C5 1.411(13)
C4 H4 0.9500
C5 C6 1.457(13)
C6 C7 1.384(12)
C6 C11 1.396(14)
C7 C8 1.415(11)
C8 C9 1.363(14)
C8 H8 0.9500
C9 C10 1.403(13)
C9 H9 0.9500
C10 C11 1.376(13)
C10 H10 0.9500
C11 H11 0.9500
C12 C13 1.351(15)
C12 H12 0.9500
C13 C14 1.359(16)
C13 H13 0.9500
C14 C15 1.415(14)
C14 H14 0.9500
C15 C16 1.398(13)
C15 H15 0.9500
C16 C17 1.465(13)
C17 C22 1.388(13)
C17 C18 1.427(13)
C18 C19 1.452(14)
C19 C20 1.386(13)
C19 H19 0.9500
C20 C21 1.431(15)
C20 C23 1.553(14)
C21 C22 1.379(14)
C21 H21 0.9500
C22 H22 0.9500
C23 C24 1.530(15)
C23 C26 1.536(15)
C23 C25 1.552(15)
C24 H24A 0.9800
C24 H24B 0.9800
C24 H24C 0.9800
C25 H25A 0.9800
C25 H25B 0.9800
C25 H25C 0.9800
C26 H26A 0.9800
C26 H26B 0.9800
C26 H26C 0.9800
C27 C28 1.347(14)
C27 H27 0.9500
C28 C29 1.392(14)
C28 H28 0.9500
C29 C30 1.374(13)
C29 H29 0.9500
C30 C31 1.402(13)
C30 H30 0.9500
C31 C32 1.471(14)
C32 C33 1.400(13)
C32 C37 1.408(12)
C33 C34 1.380(13)
C33 H33 0.9500
C34 C35 1.389(13)
C34 H34 0.9500
C35 C36 1.402(11)
C35 C38 1.535(13)
C36 C37 1.372(12)
C36 H36 0.9500
C38 C41 1.36(2)
C38 C40 1.46(2)
C38 C39 1.542(19)
C39 H39A 0.9800
C39 H39B 0.9800
C39 H39C 0.9800
C40 H40A 0.9800
C40 H40B 0.9800
C40 H40C 0.9800
C41 H41A 0.9852
C41 H41B 0.9853
C41 H41C 0.9854

loop_
_geom_torsion_atom_site_label_1
_geom_torsion_atom_site_label_2
_geom_torsion_atom_site_label_3
_geom_torsion_atom_site_label_4
_geom_torsion
C18 Ir1 N1 C1 -76.8(8)
C37 Ir1 N1 C1 -172(3)
C7 Ir1 N1 C1 -173.9(8)
N2 Ir1 N1 C1 2.4(7)
N3 Ir1 N1 C1 99.7(7)
C18 Ir1 N1 C5 94.5(6)
C37 Ir1 N1 C5 0(3)
C7 Ir1 N1 C5 -2.6(6)
N2 Ir1 N1 C5 173.7(6)
N3 Ir1 N1 C5 -89.0(6)
C18 Ir1 N2 C16 -0.4(6)
C37 Ir1 N2 C16 89.6(7)
C7 Ir1 N2 C16 -57(3)
N3 Ir1 N2 C16 169.5(6)
N1 Ir1 N2 C16 -89.7(6)
C18 Ir1 N2 C12 178.9(8)
C37 Ir1 N2 C12 -91.1(7)
C7 Ir1 N2 C12 123(3)
N3 Ir1 N2 C12 -11.2(8)
N1 Ir1 N2 C12 89.5(7)
C18 Ir1 N3 C31 -30(2)
C37 Ir1 N3 C31 -4.8(6)
C7 Ir1 N3 C31 90.4(7)
N2 Ir1 N3 C31 -94.5(6)
N1 Ir1 N3 C31 168.8(6)
C18 Ir1 N3 C27 149.3(17)
C37 Ir1 N3 C27 174.3(8)
C7 Ir1 N3 C27 -90.5(8)
N2 Ir1 N3 C27 84.7(8)
N1 Ir1 N3 C27 -12.1(8)
C5 N1 C1 C2 3.2(13)
Ir1 N1 C1 C2 174.2(7)
N1 C1 C2 C3 -2.5(16)
N1 C1 C2 Br1 -178.9(7)
C1 C2 C3 C4 -0.1(17)
Br1 C2 C3 C4 176.2(8)
C2 C3 C4 C5 1.7(17)
C1 N1 C5 C4 -1.6(12)
Ir1 N1 C5 C4 -173.6(7)
C1 N1 C5 C6 177.4(8)
Ir1 N1 C5 C6 5.4(10)
C3 C4 C5 N1 -0.9(14)
C3 C4 C5 C6 -179.7(10)
N1 C5 C6 C7 -6.4(13)
C4 C5 C6 C7 172.6(9)
N1 C5 C6 C11 176.6(9)
C4 C5 C6 C11 -4.5(16)
C11 C6 C7 C8 -3.1(14)
C5 C6 C7 C8 179.8(8)
C11 C6 C7 Ir1 -178.8(8)
C5 C6 C7 Ir1 4.1(11)
C18 Ir1 C7 C6 -89.9(7)
C37 Ir1 C7 C6 179.4(7)
N2 Ir1 C7 C6 -35(3)
N3 Ir1 C7 C6 99.7(7)
N1 Ir1 C7 C6 -0.9(7)
C18 Ir1 C7 C8 94.9(8)
C37 Ir1 C7 C8 4.1(8)
N2 Ir1 C7 C8 150(3)
N3 Ir1 C7 C8 -75.5(8)
N1 Ir1 C7 C8 -176.1(8)
C6 C7 C8 C9 2.4(14)
Ir1 C7 C8 C9 177.6(7)
C7 C8 C9 C10 -0.8(14)
C8 C9 C10 C11 -0.2(15)
C9 C10 C11 C6 -0.5(15)
C7 C6 C11 C10 2.2(16)
C5 C6 C11 C10 179.2(9)
C16 N2 C12 C13 1.4(14)
Ir1 N2 C12 C13 -177.8(8)
N2 C12 C13 C14 -3.2(17)
C12 C13 C14 C15 4.3(17)
C13 C14 C15 C16 -3.9(16)
C12 N2 C16 C15 -0.9(13)
Ir1 N2 C16 C15 178.4(7)
C12 N2 C16 C17 179.5(8)
Ir1 N2 C16 C17 -1.2(10)
C14 C15 C16 N2 2.2(14)
C14 C15 C16 C17 -178.3(9)
N2 C16 C17 C22 -173.5(8)
C15 C16 C17 C22 7.0(15)
N2 C16 C17 C18 2.7(11)
C15 C16 C17 C18 -176.8(9)
C22 C17 C18 C19 0.5(12)
C16 C17 C18 C19 -175.7(8)
C22 C17 C18 Ir1 173.1(7)
C16 C17 C18 Ir1 -3.1(10)
C37 Ir1 C18 C17 -88.8(7)
C7 Ir1 C18 C17 176.3(7)
N2 Ir1 C18 C17 1.9(6)
N3 Ir1 C18 C17 -64(2)
N1 Ir1 C18 C17 97.5(7)
C37 Ir1 C18 C19 82.5(8)
C7 Ir1 C18 C19 -12.3(8)
N2 Ir1 C18 C19 173.3(8)
N3 Ir1 C18 C19 107.1(19)
N1 Ir1 C18 C19 -91.2(8)
C17 C18 C19 C20 -0.5(13)
Ir1 C18 C19 C20 -172.0(7)
C18 C19 C20 C21 1.6(14)
C18 C19 C20 C23 178.9(8)
C19 C20 C21 C22 -2.7(14)
C23 C20 C21 C22 180.0(9)
C20 C21 C22 C17 2.7(14)
C18 C17 C22 C21 -1.7(14)
C16 C17 C22 C21 174.2(9)
C19 C20 C23 C24 -4.5(13)
C21 C20 C23 C24 172.8(9)
C19 C20 C23 C26 -125.1(10)
C21 C20 C23 C26 52.2(12)
C19 C20 C23 C25 114.8(11)
C21 C20 C23 C25 -67.9(12)
C31 N3 C27 C28 -0.6(15)
Ir1 N3 C27 C28 -179.6(8)
N3 C27 C28 C29 0.3(16)
C27 C28 C29 C30 -1.9(15)
C28 C29 C30 C31 3.8(14)
C27 N3 C31 C30 2.4(13)
Ir1 N3 C31 C30 -178.4(7)
C27 N3 C31 C32 -176.6(8)
Ir1 N3 C31 C32 2.6(10)
C29 C30 C31 N3 -4.1(14)
C29 C30 C31 C32 174.8(9)
N3 C31 C32 C33 -178.8(9)
C30 C31 C32 C33 2.2(15)
N3 C31 C32 C37 2.7(12)
C30 C31 C32 C37 -176.3(9)
C37 C32 C33 C34 -1.1(15)
C31 C32 C33 C34 -179.6(10)
C32 C33 C34 C35 0.3(16)
C33 C34 C35 C36 0.1(15)
C33 C34 C35 C38 179.0(10)
C34 C35 C36 C37 0.3(14)
C38 C35 C36 C37 -178.6(8)
C35 C36 C37 C32 -1.1(13)
C35 C36 C37 Ir1 -173.2(7)
C33 C32 C37 C36 1.5(13)
C31 C32 C37 C36 -180.0(8)
C33 C32 C37 Ir1 174.8(7)
C31 C32 C37 Ir1 -6.7(10)
C18 Ir1 C37 C36 -6.4(8)
C7 Ir1 C37 C36 90.7(8)
N2 Ir1 C37 C36 -85.6(8)
N3 Ir1 C37 C36 178.2(8)
N1 Ir1 C37 C36 89(3)
C18 Ir1 C37 C32 -178.6(7)
C7 Ir1 C37 C32 -81.5(6)
N2 Ir1 C37 C32 102.2(6)
N3 Ir1 C37 C32 6.0(6)
N1 Ir1 C37 C32 -84(3)
C34 C35 C38 C41 177(3)
C36 C35 C38 C41 -4(3)
C34 C35 C38 C40 56(2)
C36 C35 C38 C40 -125.6(19)
C34 C35 C38 C39 -50.7(16)
C36 C35 C38 C39 128.2(14)
